data_9007603
loop_
_publ_author_name
'Fleet, M. E.'

_publ_section_title
;
 The crystal structure of paratacamite, Cu2(OH)3Cl
 Sample: Substructure, can be considered as the average structure
;
_journal_name_full 'Acta Crystallographica, Section B'
_journal_page_first 183
_journal_page_last 187
_journal_paper_doi 10.1107/S0567740875002324
_journal_volume 31
_journal_year 1975
_chemical_formula_sum 'Cl Cu2 H3 O3'
_chemical_name_mineral Paratacamite
_space_group_IT_number 148
_symmetry_space_group_name_Hall '-R 3'
_symmetry_space_group_name_H-M 'R -3 :H'
_cell_angle_alpha 90
_cell_angle_beta 90
_cell_angle_gamma 120
_cell_length_a 6.827
_cell_length_b 6.827
_cell_length_c 14.041
_cell_formula_units_Z 6
_cell_volume 566.746
_database_code_amcsd 0009526
_exptl_crystal_density_diffrn 3.754
_cod_original_sg_symbol_H-M 'R -3'
_cod_original_formula_sum 'Cu2 O3 Cl H3'
_cod_database_code 9007603

loop_
_space_group_symop_operation_xyz
x,y,z
2/3+x,1/3+y,1/3+z
1/3+x,2/3+y,2/3+z
y,-x+y,-z
2/3+y,1/3-x+y,1/3-z
1/3+y,2/3-x+y,2/3-z
-x+y,-x,z
2/3-x+y,1/3-x,1/3+z
1/3-x+y,2/3-x,2/3+z
-x,-y,-z
2/3-x,1/3-y,1/3-z
1/3-x,2/3-y,2/3-z
-y,x-y,z
2/3-y,1/3+x-y,1/3+z
1/3-y,2/3+x-y,2/3+z
x-y,x,-z
2/3+x-y,1/3+x,1/3-z
1/3+x-y,2/3+x,2/3-z

loop_
_atom_site_aniso_label
_atom_site_aniso_U_11
_atom_site_aniso_U_22
_atom_site_aniso_U_33
_atom_site_aniso_U_12
_atom_site_aniso_U_13
_atom_site_aniso_U_23
Cu1 0.01132 0.01132 0.00949 0.00565 0.00000 0.00000
Cu2 0.01314 0.01105 0.01538 0.00553 0.00223 0.00109
O 0.01905 0.01357 0.02537 0.00678 0.01657 0.00829
Cl 0.01615 0.01615 0.01368 0.00808 0.00000 0.00000

loop_
_atom_site_label
_atom_site_fract_x
_atom_site_fract_y
_atom_site_fract_z
Cu1 0.00000 0.00000 0.50000
Cu2 0.50000 0.00000 0.00000
O 0.20640 0.79360 0.06140
Cl 0.00000 0.00000 0.19380
H 0.14000 0.28000 0.12000

loop_
_cod_related_entry_id
_cod_related_entry_database
_cod_related_entry_code
1 AMCSD 0009526
